data_2102120
loop_
_publ_author_name
'Dalhus, Bj\/orn'
'G\"orbitz, Carl Henrik'

_publ_section_title
;
 Structural relationships in crystals accommodating different
 stereoisomers of 2-amino-3-methylpentanoic acid
;
_journal_issue 4
_journal_name_full 'Acta Crystallographica Section B'
_journal_page_first 720
_journal_page_last 727
_journal_paper_doi 10.1107/S0108768100002810
_journal_volume 56
_journal_year 2000
_chemical_formula_sum 'C6 H13 N O2'
_chemical_formula_weight 131.17
_chemical_name_systematic
;
 ?
;
_space_group_IT_number 1
_symmetry_cell_setting triclinic
_symmetry_space_group_name_Hall 'P 1'
_symmetry_space_group_name_H-M 'P 1'
_audit_creation_method SHELXL
_cell_angle_alpha 93.0420(10)
_cell_angle_beta 92.8110(10)
_cell_angle_gamma 109.8970(10)
_cell_formula_units_Z 2
_cell_length_a 5.2438(2)
_cell_length_b 5.3978(2)
_cell_length_c 13.2562(6)
_cell_measurement_reflns_used 3483
_cell_measurement_temperature 140(2)
_cell_volume 351.42(2)
_computing_structure_refinement 'SHELXTL (Sheldrick, 1995)'
_computing_structure_solution 'SHELXTL (Sheldrick, 1995)'
_diffrn_ambient_temperature 140(2)
_diffrn_measurement_device 'Siemens SMART CCD'
_diffrn_measurement_method '\w scans'
_diffrn_radiation_monochromator graphite
_diffrn_radiation_source 'fine-focus sealed tube'
_diffrn_radiation_type MoK\a
_diffrn_radiation_wavelength .71073
_diffrn_reflns_av_R_equivalents .0096
_diffrn_reflns_av_sigmaI/netI .0251
_diffrn_reflns_limit_h_max 5
_diffrn_reflns_limit_h_min -8
_diffrn_reflns_limit_k_max 9
_diffrn_reflns_limit_k_min -8
_diffrn_reflns_limit_l_max 22
_diffrn_reflns_limit_l_min -22
_diffrn_reflns_number 4788
_diffrn_reflns_theta_max 32.5
_diffrn_reflns_theta_min 1.54
_exptl_absorpt_coefficient_mu .092
_exptl_absorpt_correction_T_max .991
_exptl_absorpt_correction_T_min .959
_exptl_absorpt_correction_type 'multi-scan (Sheldrick, 1996)'
_exptl_crystal_colour Colourless
_exptl_crystal_density_diffrn 1.240
_exptl_crystal_description Plate
_exptl_crystal_F_000 144
_exptl_crystal_size_max .45
_exptl_crystal_size_mid .25
_exptl_crystal_size_min .10
_refine_diff_density_max .443
_refine_diff_density_min -.221
_refine_ls_abs_structure_details 'Flack H D (1983), Acta Cryst. A39, 876-881'
_refine_ls_abs_structure_Flack .1(6)
_refine_ls_extinction_method none
_refine_ls_goodness_of_fit_all 1.078
_refine_ls_goodness_of_fit_obs 1.104
_refine_ls_matrix_type full
_refine_ls_number_parameters 201
_refine_ls_number_reflns 4028
_refine_ls_number_restraints 3
_refine_ls_restrained_S_all 1.107
_refine_ls_restrained_S_obs 1.104
_refine_ls_R_factor_all .0359
_refine_ls_R_factor_obs .0326
_refine_ls_shift/esd_max .001
_refine_ls_shift/esd_mean .000
_refine_ls_structure_factor_coef Fsqd
_refine_ls_weighting_details 'w=1/[\s^2^(Fo^2^)+(0.0675P)^2^+0.0025P] where P=(Fo^2^+2Fc^2^)/3'
_refine_ls_weighting_scheme calc
_refine_ls_wR_factor_all .0973
_refine_ls_wR_factor_obs .0934
_reflns_number_observed 3746
_reflns_number_total 4029
_reflns_observed_criterion >2sigma(I)
_cod_data_source_file os0046.cif
_cod_data_source_block 3
_cod_depositor_comments
;
The following automatic conversions were performed:
'_symmetry_cell_setting' value 'Triclinic' changed to 'triclinic'
according to '/home/saulius/struct/CIF-dictionaries/cif_core.dic'
dictionary named 'cif_core.dic' version 2.4.1 from 2010-06-29.

Automatic conversion script
Id: cif_fix_enum 1527 2010-12-29 10:47:43Z saulius 

The following automatic conversions were performed:

'_symmetry_cell_setting' value 'Triclinic' changed to 'triclinic'
according to /home/saulius/struct/CIF-dictionaries/cif_core.dic
dictionary named 'cif_core.dic' version 2.4.1 from 2010-06-29.

Automatic conversion script
Id: cif_fix_values 1715 2011-07-08 13:25:40Z adriana 

The following automatic conversions were performed:

'_refine_ls_weighting_scheme' value 'calc
w=1/[\s^2^(Fo^2^)+(0.0675P)^2^+0.0025P] where P=(Fo^2^+2Fc^2^)/3' was
changed to 'calc'. New tag '_refine_ls_weighting_details' was
created. The value of the new tag was set to
'w=1/[\s^2^(Fo^2^)+(0.0675P)^2^+0.0025P] where P=(Fo^2^+2Fc^2^)/3'.

Automatic conversion script
Id: cif_fix_values 3143 2015-03-26 13:38:13Z robertas 
;
_cod_database_code 2102120

loop_
_symmetry_equiv_pos_as_xyz
'x, y, z'

loop_
_atom_site_aniso_label
_atom_site_aniso_U_11
_atom_site_aniso_U_22
_atom_site_aniso_U_33
_atom_site_aniso_U_12
_atom_site_aniso_U_13
_atom_site_aniso_U_23
O1A .0139(4) .0090(3) .0224(4) .0041(3) .0039(3) .0037(3)
O2A .0122(3) .0130(4) .0206(3) .0077(3) .0006(3) .0023(3)
N1A .0122(4) .0089(4) .0152(3) .0045(3) .0026(3) .0019(3)
C1A .0109(4) .0085(4) .0128(3) .0044(3) -.0001(3) .0007(3)
C2A .0102(4) .0079(4) .0139(4) .0037(3) .0007(3) .0015(3)
C3A .0127(4) .0110(4) .0144(4) .0048(4) .0015(3) .0031(3)
C4A .0182(5) .0181(5) .0170(4) .0046(4) -.0029(3) .0002(4)
C5A .0165(5) .0228(6) .0214(4) .0049(4) .0064(4) .0072(4)
C6A .0335(6) .0328(6) .0208(4) .0044(5) .0097(4) .0084(4)
O1B .0132(3) .0085(3) .0220(3) .0047(3) .0039(3) .0038(3)
O2B .0111(3) .0138(4) .0197(3) .0063(3) -.0003(3) .0006(3)
N1B .0131(4) .0082(4) .0152(3) .0051(3) .0022(3) .0020(3)
C1B .0122(4) .0086(4) .0122(3) .0049(3) -.0008(3) .0007(3)
C2B .0100(4) .0082(4) .0152(4) .0038(3) .0011(3) .0020(3)
C3B .0160(5) .0125(5) .0161(4) .0069(4) .0042(3) .0050(3)
C4B .0220(6) .0297(8) .0285(6) .0072(5) .0131(5) .0112(5)
C5B .0221(5) .0188(6) .0142(4) .0062(4) -.0010(4) .0008(4)
C6B .0401(7) .0430(7) .0151(4) .0183(6) -.0020(4) .0030(4)

loop_
_atom_site_label
_atom_site_fract_x
_atom_site_fract_y
_atom_site_fract_z
_atom_site_U_iso_or_equiv
_atom_site_thermal_displace_type
_atom_site_calc_flag
_atom_site_refinement_flags
_atom_site_occupancy
_atom_site_type_symbol
O1A .9524(2) .6557(2) .57652(6) .0149(2) Uani d . 1 O
O2A .5127(2) .5281(2) .61114(6) .01442(15) Uani d . 1 O
N1A .9645(2) .1650(2) .56582(7) .0118(2) Uani d . 1 N
H1A 1.163(7) .282(7) .597(2) .063(8) Uiso d . 1 H
H2A .963(5) -.003(5) .5731(16) .033(6) Uiso d . 1 H
H3A .940(5) .177(4) .5070(16) .026(5) Uiso d . 1 H
C1A .7340(2) .4885(2) .60067(7) .0105(2) Uani d . 1 C
C2A .7406(2) .2121(2) .62044(7) .0105(2) Uani d . 1 C
H4A .574(3) .086(3) .5937(5) .013 Uiso calc R 1 H
C3A .7765(2) .1732(2) .73401(7) .0124(2) Uani d . 1 C
H5A .8479(15) .025(3) .73930(13) .015 Uiso calc R 1 H
C4A .9848(3) .4177(3) .79132(9) .0184(2) Uani d . 1 C
H6A 1.145(2) .4767(15) .7546(6) .028 Uiso calc R 1 H
H7A 1.0310(18) .3740(8) .8573(9) .028 Uiso calc R 1 H
H8A .9087(12) .5555(19) .7979(7) .028 Uiso calc R 1 H
C5A .5015(3) .0912(3) .78135(9) .0203(2) Uani d . 1 C
H9A .4383(10) .238(2) .78416(10) .024 Uiso calc R 1 H
H10A .373(2) -.048(2) .7389(7) .024 Uiso calc R 1 H
C6A .5155(3) -.0009(3) .88809(9) .0303(2) Uani d . 1 C
H11A .327(3) -.067(3) .9129(6) .045 Uiso calc R 1 H
H12A .635(3) .152(2) .9351(7) .045 Uiso calc R 1 H
H13A .593(3) -.148(3) .8865(2) .045 Uiso calc R 1 H
O1B .3355(2) .15514(15) .40100(6) .01413(15) Uani d . 1 O
O2B .7748(2) .2815(2) .36717(6) .0144(2) Uani d . 1 O
N1B .3217(2) .6441(2) .41060(7) .0117(2) Uani d . 1 N
H1B .173(3) .536(3) .3866(10) .003(3) Uiso d . 1 H
H2B .327(4) .810(4) .4049(13) .018(4) Uiso d . 1 H
H3B .339(4) .620(3) .4793(13) .013(4) Uiso d . 1 H
C1B .5541(2) .3217(2) .37729(7) .0108(2) Uani d . 1 C
C2B .5494(2) .5993(2) .35807(7) .0109(2) Uani d . 1 C
H4B .715(3) .726(3) .3867(6) .013 Uiso calc R 1 H
C3B .5233(2) .6409(2) .24385(8) .0141(2) Uani d . 1 C
H5B .4450(16) .798(3) .2368(2) .017 Uiso calc R 1 H
C4B .8033(3) .7279(3) .20184(11) .0264(3) Uani d . 1 C
H6B .9269(19) .884(3) .2435(8) .040 Uiso calc R 1 H
H7B .7876(6) .774(3) .1310(10) .040 Uiso calc R 1 H
H8B .8773(16) .582(2) .2037(9) .040 Uiso calc R 1 H
C5B .3228(3) .3951(3) .18385(8) .0187(2) Uani d . 1 C
H9B .3994(11) .249(2) .18493(8) .022 Uiso calc R 1 H
H10B .149(2) .3370(8) .2182(5) .022 Uiso calc R 1 H
C6B .2612(3) .4403(3) .07347(8) .0318(3) Uani d . 1 C
H11B .120(3) .290(2) .0433(5) .048 Uiso calc R 1 H
H12B .419(2) .468(3) .0376(6) .048 Uiso calc R 1 H
H13B .207(3) .590(3) .07145(11) .048 Uiso calc R 1 H

loop_
_atom_type_symbol
_atom_type_description
_atom_type_scat_dispersion_real
_atom_type_scat_dispersion_imag
_atom_type_scat_source
C C .0033 .0016 'International Tables Vol C Tables 4.2.6.8 and 6.1.1.4'
H H .0000 .0000 'International Tables Vol C Tables 4.2.6.8 and 6.1.1.4'
N N .0061 .0033 'International Tables Vol C Tables 4.2.6.8 and 6.1.1.4'
O O .0106 .0060 'International Tables Vol C Tables 4.2.6.8 and 6.1.1.4'

loop_
_geom_angle_atom_site_label_1
_geom_angle_atom_site_label_2
_geom_angle_atom_site_label_3
_geom_angle
C2A N1A H1A 113.7(16)
C2A N1A H2A 110.2(15)
H1A N1A H2A 103(3)
C2A N1A H3A 109.5(17)
H1A N1A H3A 114(2)
H2A N1A H3A 107(2)
O1A C1A O2A 126.02(10)
O1A C1A C2A 116.67(9)
O2A C1A C2A 117.30(8)
N1A C2A C1A 109.32(8)
N1A C2A C3A 109.85(8)
C1A C2A C3A 113.05(8)
N1A C2A H4A 108.16(6)
C1A C2A H4A 108.16(5)
C3A C2A H4A 108.16(5)
C4A C3A C5A 111.91(10)
C4A C3A C2A 111.90(8)
C5A C3A C2A 110.65(9)
C4A C3A H5A 107.37(7)
C5A C3A H5A 107.37(7)
C2A C3A H5A 107.37(5)
C3A C4A H6A 109.47(6)
C3A C4A H7A 109.47(6)
H6A C4A H7A 109.5
C3A C4A H8A 109.47(7)
H6A C4A H8A 109.5
H7A C4A H8A 109.5
C6A C5A C3A 112.96(11)
C6A C5A H9A 108.99(8)
C3A C5A H9A 108.99(7)
C6A C5A H10A 108.99(7)
C3A C5A H10A 108.99(7)
H9A C5A H10A 107.8
C5A C6A H11A 109.47(7)
C5A C6A H12A 109.47(7)
H11A C6A H12A 109.5
C5A C6A H13A 109.47(8)
H11A C6A H13A 109.5
H12A C6A H13A 109.5
C2B N1B H1B 110.2(10)
C2B N1B H2B 109.8(12)
H1B N1B H2B 111.1(16)
C2B N1B H3B 110.0(12)
H1B N1B H3B 107.8(14)
H2B N1B H3B 107.9(16)
O1B C1B O2B 126.01(10)
O1B C1B C2B 116.74(9)
O2B C1B C2B 117.25(9)
N1B C2B C1B 109.26(8)
N1B C2B C3B 110.43(9)
C1B C2B C3B 112.60(8)
N1B C2B H4B 108.14(6)
C1B C2B H4B 108.14(5)
C3B C2B H4B 108.14(6)
C4B C3B C5B 112.18(11)
C4B C3B C2B 109.99(10)
C5B C3B C2B 111.94(8)
C4B C3B H5B 107.50(8)
C5B C3B H5B 107.50(7)
C2B C3B H5B 107.50(6)
C3B C4B H6B 109.47(8)
C3B C4B H7B 109.47(7)
H6B C4B H7B 109.5
C3B C4B H8B 109.47(8)
H6B C4B H8B 109.5
H7B C4B H8B 109.5
C6B C5B C3B 113.56(11)
C6B C5B H9B 108.86(8)
C3B C5B H9B 108.86(7)
C6B C5B H10B 108.86(8)
C3B C5B H10B 108.86(6)
H9B C5B H10B 107.7
C5B C6B H11B 109.47(7)
C5B C6B H12B 109.47(8)
H11B C6B H12B 109.5
C5B C6B H13B 109.47(8)
H11B C6B H13B 109.5
H12B C6B H13B 109.5

loop_
_geom_bond_atom_site_label_1
_geom_bond_atom_site_label_2
_geom_bond_distance
_geom_bond_publ_flag
O1A C1A 1.2619(12) yes
O2A C1A 1.2622(13) yes
N1A C2A 1.4950(15) yes
N1A H1A 1.06(4) ?
N1A H2A .92(3) ?
N1A H3A .79(2) ?
C1A C2A 1.5397(15) yes
C2A C3A 1.5425(13) yes
C2A H4A .94(2) ?
C3A C4A 1.531(2) yes
C3A C5A 1.534(2) yes
C3A H5A 1.00(2) ?
C4A H6A .959(12) ?
C4A H7A .959(12) ?
C4A H8A .959(12) ?
C5A C6A 1.531(2) yes
C5A H9A .955(14) ?
C5A H10A .955(15) ?
C6A H11A 1.008(14) ?
C6A H12A 1.008(14) ?
C6A H13A 1.008(14) ?
O1B C1B 1.2589(13) yes
O2B C1B 1.2602(13) yes
N1B C2B 1.4932(15) yes
N1B H1B .84(2) ?
N1B H2B .89(2) ?
N1B H3B .93(2) ?
C1B C2B 1.542(2) yes
C2B C3B 1.5486(14) yes
C2B H4B .95(2) ?
C3B C4B 1.525(2) yes
C3B C5B 1.535(2) yes
C3B H5B 1.06(2) ?
C4B H6B .990(14) ?
C4B H7B .990(13) ?
C4B H8B .990(13) ?
C5B C6B 1.533(2) yes
C5B H9B 1.000(14) ?
C5B H10B 1.000(14) ?
C6B H11B .946(14) ?
C6B H12B .946(14) ?
C6B H13B .946(14) ?

loop_
_geom_torsion_atom_site_label_1
_geom_torsion_atom_site_label_2
_geom_torsion_atom_site_label_3
_geom_torsion_atom_site_label_4
_geom_torsion
_geom_torsion_publ_flag
O1A C1A C2A N1A -23.81(12) yes
O2A C1A C2A N1A 156.97(8) ?
O1A C1A C2A C3A 98.89(10) ?
O2A C1A C2A C3A -80.33(11) ?
N1A C2A C3A C4A 81.08(11) yes
C1A C2A C3A C4A -41.33(13) ?
N1A C2A C3A C5A -153.38(10) yes
C1A C2A C3A C5A 84.21(11) ?
C4A C3A C5A C6A -65.37(15) ?
C2A C3A C5A C6A 169.10(10) yes
O1B C1B C2B N1B 22.43(12) yes
O2B C1B C2B N1B -158.08(8) ?
O1B C1B C2B C3B -100.66(11) ?
O2B C1B C2B C3B 78.83(11) ?
N1B C2B C3B C4B 152.52(11) yes
C1B C2B C3B C4B -85.04(12) ?
N1B C2B C3B C5B -82.05(12) yes
C1B C2B C3B C5B 40.38(13) ?
C4B C3B C5B C6B -63.7(2) ?
C2B C3B C5B C6B 172.06(10) yes

loop_
_cod_related_entry_id
_cod_related_entry_database
_cod_related_entry_code
1 ChemSpider 21188479
